data_4348409
loop_
_publ_author_name
'Zeng, Xianghua'
'Yao, Xiaojing'
'Zhang, Junyong'
'Zhang, Qi'
'Wu, Wenqian'
'Chai, Aihua'
'Wang, Jinlan'
'Zeng, Qingdao'
'Xie, Jingli'

_publ_section_title
;
 Construction of a series of zero-dimensional/one-dimensional crystalline
 Zn--S clusters -- effect of the character of bridging organic ligands on
 structural diversity
;
_journal_issue 2
_journal_name_full 'Inorganic Chemistry Frontiers'
_journal_page_first 164
_journal_paper_doi 10.1039/C4QI00227J
_journal_volume 2
_journal_year 2015
_chemical_formula_sum 'C191 H0 N8 S32 Zn16'
_chemical_formula_weight 4477.83
_space_group_crystal_system monoclinic
_space_group_IT_number 15
_space_group_name_Hall '-C 2yc'
_space_group_name_H-M_alt 'C 1 2/c 1'
_audit_creation_method SHELXL-2014
_audit_update_record
;
2014-12-01 deposited with the CCDC.
2014-12-19 downloaded from the CCDC.
;
_cell_angle_alpha 90
_cell_angle_beta 133.037(9)
_cell_angle_gamma 90
_cell_formula_units_Z 4
_cell_length_a 53.269(3)
_cell_length_b 13.3807(3)
_cell_length_c 38.045(2)
_cell_measurement_temperature 150(2)
_cell_measurement_theta_max 28.98
_cell_measurement_theta_min 2.86
_cell_volume 19821(3)
_computing_structure_refinement 'SHELXL-2014 (Sheldrick, 2014)'
_diffrn_ambient_temperature 150(2)
_diffrn_measured_fraction_theta_full 0.998
_diffrn_measured_fraction_theta_max 0.998
_diffrn_radiation_type MoK\a
_diffrn_radiation_wavelength 0.71073
_diffrn_reflns_av_R_equivalents 0.0608
_diffrn_reflns_av_unetI/netI 0.0642
_diffrn_reflns_Laue_measured_fraction_full 0.998
_diffrn_reflns_Laue_measured_fraction_max 0.998
_diffrn_reflns_limit_h_max 65
_diffrn_reflns_limit_h_min -65
_diffrn_reflns_limit_k_max 16
_diffrn_reflns_limit_k_min -16
_diffrn_reflns_limit_l_max 46
_diffrn_reflns_limit_l_min -46
_diffrn_reflns_number 83407
_diffrn_reflns_point_group_measured_fraction_full 0.998
_diffrn_reflns_point_group_measured_fraction_max 0.998
_diffrn_reflns_theta_full 25.242
_diffrn_reflns_theta_max 26.000
_diffrn_reflns_theta_min 2.930
_exptl_absorpt_coefficient_mu 2.283
_exptl_absorpt_correction_T_max 0.749
_exptl_absorpt_correction_T_min 0.658
_exptl_crystal_colour orange-red
_exptl_crystal_density_diffrn 1.501
_exptl_crystal_description block
_exptl_crystal_F_000 8776
_exptl_crystal_size_max 0.19
_exptl_crystal_size_mid 0.16
_exptl_crystal_size_min 0.13
_refine_diff_density_max 4.513
_refine_diff_density_min -2.198
_refine_diff_density_rms 0.209
_refine_ls_extinction_method none
_refine_ls_goodness_of_fit_ref 1.010
_refine_ls_hydrogen_treatment undef
_refine_ls_matrix_type full
_refine_ls_number_parameters 517
_refine_ls_number_reflns 19462
_refine_ls_number_restraints 12
_refine_ls_restrained_S_all 1.010
_refine_ls_R_factor_all 0.1241
_refine_ls_R_factor_gt 0.0939
_refine_ls_shift/su_max 0.003
_refine_ls_shift/su_mean 0.000
_refine_ls_structure_factor_coef Fsqd
_refine_ls_weighting_details 'w=1/[\s^2^(Fo^2^)+(0.1310P)^2^+620.2119P] where P=(Fo^2^+2Fc^2^)/3'
_refine_ls_weighting_scheme calc
_refine_ls_wR_factor_gt 0.2469
_refine_ls_wR_factor_ref 0.2762
_reflns_Friedel_coverage 0.000
_reflns_number_gt 14148
_reflns_number_total 19462
_reflns_threshold_expression 'I > 2\s(I)'
_cod_data_source_file c4qi00227j2.cif
_cod_data_source_block 7
_cod_original_cell_volume 19820(3)
_cod_original_sg_symbol_H-M 'C 2/c'
_cod_database_code 4348409
_shelx_space_group_comment
;
The symmetry employed for this shelxl refinement is uniquely defined
by the following loop, which should always be used as a source of
symmetry information in preference to the above space-group names.
They are only intended as comments.
;
_shelxl_version_number 2014-3

loop_
_space_group_symop_operation_xyz
'x, y, z'
'-x, y, -z+1/2'
'x+1/2, y+1/2, z'
'-x+1/2, y+1/2, -z+1/2'
'-x, -y, -z'
'x, -y, z-1/2'
'-x+1/2, -y+1/2, -z'
'x+1/2, -y+1/2, z-1/2'

loop_
_atom_site_label
_atom_site_type_symbol
_atom_site_fract_x
_atom_site_fract_y
_atom_site_fract_z
_atom_site_U_iso_or_equiv
_atom_site_adp_type
_atom_site_occupancy
_atom_site_site_symmetry_order
_atom_site_calc_flag
_atom_site_refinement_flags_posn
_atom_site_refinement_flags_occupancy
_atom_site_disorder_assembly
_atom_site_disorder_group
Zn1 Zn 0.07507(2) 0.88347(7) 0.96850(3) 0.0463(2) Uani 1 1 d . . . .
Zn2 Zn 0.15007(2) 1.02526(5) 1.08150(2) 0.02857(17) Uani 1 1 d . . . .
Zn3 Zn 0.14850(2) 0.97235(5) 0.98131(2) 0.02661(17) Uani 1 1 d . . . .
Zn4 Zn 0.08542(2) 1.16010(6) 0.96224(2) 0.02685(17) Uani 1 1 d . . . .
Zn5 Zn 0.23615(2) 1.00637(7) 1.12156(3) 0.0506(2) Uani 1 1 d . . . .
Zn6 Zn 0.18135(2) 1.22523(5) 1.04785(2) 0.02152(15) Uani 1 1 d . . . .
Zn7 Zn 0.12680(2) 1.20910(5) 0.91765(2) 0.02426(16) Uani 1 1 d . . . .
Zn8 Zn 0.13062(2) 1.28953(6) 1.07515(2) 0.02813(17) Uani 1 1 d . . . .
S1 S 0.03923(7) 0.7527(2) 0.94189(16) 0.141(2) Uani 1 1 d . . . .
S2 S 0.09528(4) 0.89472(13) 0.92906(5) 0.0385(4) Uani 1 1 d . . . .
S3 S 0.05197(3) 1.04469(14) 0.96005(5) 0.0372(4) Uani 1 1 d . . . .
S4 S 0.12647(4) 0.86682(14) 1.05218(6) 0.0465(5) Uani 1 1 d . . . .
S5 S 0.11907(3) 1.13343(13) 1.08905(4) 0.0339(4) Uani 1 1 d . . . .
S6 S 0.20838(3) 1.04112(13) 1.14905(5) 0.0333(4) Uani 1 1 d . . . .
S7 S 0.19580(7) 0.8876(2) 1.04992(9) 0.0838(9) Uani 1 1 d . . . .
S8 S 0.16069(3) 1.06666(12) 0.94152(4) 0.0255(3) Uani 1 1 d . . . .
S9 S 0.07278(3) 1.17254(13) 0.88993(4) 0.0303(4) Uani 1 1 d . . . .
S10 S 0.09171(4) 1.32125(13) 0.99267(4) 0.0319(4) Uani 1 1 d . . . .
S11 S 0.23307(3) 1.14861(12) 1.08132(4) 0.0292(4) Uani 1 1 d . . . .
S12 S 0.28646(5) 0.94000(18) 1.18762(6) 0.0562(6) Uani 1 1 d . . . .
S13 S 0.15570(3) 1.32618(11) 0.98014(4) 0.0224(3) Uani 1 1 d . . . .
S14 S 0.18640(3) 1.30898(11) 1.10701(4) 0.0253(3) Uani 1 1 d . . . .
S15 S 0.14160(3) 1.09720(11) 1.01780(4) 0.0229(3) Uani 1 1 d . . . .
S16 S 0.13344(3) 1.60185(13) 1.24036(4) 0.0334(4) Uani 1 1 d . . . .
N1 N 0.11956(11) 1.2659(4) 0.86124(14) 0.0311(13) Uani 1 1 d . . . .
N2 N 0.12362(11) 1.3819(4) 1.11071(15) 0.0345(14) Uani 1 1 d . . . .
N3 N 0.07954(15) 1.4982(8) 1.1852(2) 0.123(3) Uani 1 1 d . . . .
N4 N 0.07874(16) 1.4609(8) 0.7168(2) 0.122(3) Uani 1 1 d . . . .
C1 C 0.01136(18) 0.7916(6) 0.9445(2) 0.113(5) Uiso 1 1 d G . A 1
C2 C -0.02342(19) 0.7704(9) 0.9077(3) 0.170(8) Uiso 1 1 d G . A 1
C3 C -0.0468(2) 0.8070(11) 0.9098(5) 0.186(9) Uiso 1 1 d G . A 1
C4 C -0.0354(3) 0.8650(10) 0.9487(6) 0.174(8) Uiso 1 1 d G . A 1
C5 C -0.0006(4) 0.8862(9) 0.9855(4) 0.125(5) Uiso 1 1 d G . A 1
C6 C 0.0228(2) 0.8495(8) 0.9834(3) 0.111(5) Uiso 1 1 d G . A 1
C7A C 0.09963(15) 0.7726(6) 0.9183(2) 0.028(3) Uiso 0.5 1 d DG P B 3
C8A C 0.1177(2) 0.7063(7) 0.9568(2) 0.039(3) Uiso 0.5 1 d DG P B 3
C9A C 0.1195(3) 0.6058(6) 0.9496(4) 0.048(4) Uiso 0.5 1 d DG P B 3
C10A C 0.1033(4) 0.5715(6) 0.9038(5) 0.076(6) Uiso 0.5 1 d DG P B 3
C11A C 0.0853(4) 0.6377(8) 0.8654(4) 0.094(8) Uiso 0.5 1 d DG P B 3
C12A C 0.0834(3) 0.7383(7) 0.8726(2) 0.063(5) Uiso 0.5 1 d DG P B 3
C7B C 0.10832(17) 0.7661(6) 0.9295(2) 0.037(3) Uiso 0.5 1 d G P B 4
C8B C 0.1062(3) 0.6821(8) 0.9489(4) 0.057(4) Uiso 0.5 1 d G P B 4
C9B C 0.1137(3) 0.5882(7) 0.9424(5) 0.086(7) Uiso 0.5 1 d G P B 4
C10B C 0.1232(4) 0.5782(7) 0.9164(5) 0.056(4) Uiso 0.5 1 d G P B 4
C11B C 0.1252(4) 0.6622(9) 0.8970(5) 0.079(6) Uiso 0.5 1 d G P B 4
C12B C 0.1178(3) 0.7561(8) 0.9035(4) 0.073(6) Uiso 0.5 1 d G P B 4
C13 C 0.01203(13) 1.0525(5) 0.90291(18) 0.055(2) Uiso 1 1 d DG . C 5
C14 C 0.0056(2) 0.9969(7) 0.8666(3) 0.113(5) Uiso 1 1 d DG . C 5
C15 C -0.0274(2) 0.9930(8) 0.8212(2) 0.138(6) Uiso 1 1 d DG . C 5
C16 C -0.05401(16) 1.0446(10) 0.8122(2) 0.101(4) Uiso 1 1 d DG . C 5
C17 C -0.04754(17) 1.1001(11) 0.8485(3) 0.266(15) Uiso 1 1 d DG . C 5
C18 C -0.0145(2) 1.1041(8) 0.8939(3) 0.183(9) Uiso 1 1 d DG . C 5
C19 C 0.11552(11) 0.8088(4) 1.08053(16) 0.073(3) Uiso 1 1 d G . D 6
C20 C 0.12351(17) 0.8529(5) 1.1202(2) 0.091(4) Uiso 1 1 d G . D 6
C21 C 0.1137(2) 0.8070(7) 1.1421(3) 0.093(4) Uiso 1 1 d G . D 6
C22 C 0.0959(2) 0.7170(7) 1.1242(3) 0.114(5) Uiso 1 1 d G . D 6
C23 C 0.0879(2) 0.6728(5) 1.0845(3) 0.092(4) Uiso 1 1 d G . D 6
C24 C 0.09774(16) 0.7187(5) 1.0627(2) 0.079(3) Uiso 1 1 d G . D 6
C25 C 0.14023(8) 1.1326(3) 1.15162(11) 0.0408(17) Uiso 1 1 d G . E 6
C26 C 0.17104(10) 1.1823(4) 1.18699(14) 0.0491(19) Uiso 1 1 d G . E 6
C27 C 0.18547(12) 1.1829(5) 1.23420(13) 0.058(2) Uiso 1 1 d G . E 6
C28 C 0.16910(16) 1.1338(5) 1.24604(14) 0.064(2) Uiso 1 1 d G . E 6
C29 C 0.13829(16) 1.0841(6) 1.2107(2) 0.083(3) Uiso 1 1 d G . E 6
C30 C 0.12385(11) 1.0835(4) 1.16346(17) 0.068(3) Uiso 1 1 d G . E 6
C31 C 0.21937(7) 0.9357(3) 1.18613(10) 0.0324(14) Uiso 1 1 d G . F 6
C32 C 0.23446(11) 0.9527(3) 1.23311(12) 0.0475(19) Uiso 1 1 d G . F 6
C33 C 0.24441(15) 0.8725(4) 1.26348(13) 0.061(2) Uiso 1 1 d G . F 6
C34 C 0.23926(16) 0.7752(3) 1.24686(18) 0.054(2) Uiso 1 1 d G . F 6
C35 C 0.22417(15) 0.7582(3) 1.19987(19) 0.058(2) Uiso 1 1 d G . F 6
C36 C 0.21423(11) 0.8384(3) 1.16951(13) 0.0493(19) Uiso 1 1 d G . F 6
C37 C 0.21578(13) 0.8312(5) 1.03355(18) 0.111(5) Uiso 1 1 d G . G 6
C38 C 0.25076(13) 0.8138(7) 1.07102(19) 0.091(4) Uiso 1 1 d G . G 6
C39 C 0.26973(15) 0.7744(8) 1.0615(3) 0.128(6) Uiso 1 1 d G . G 6
C40 C 0.2537(2) 0.7523(8) 1.0145(3) 0.037(3) Uiso 0.5 1 d G P G 6
C41 C 0.2187(2) 0.7696(8) 0.9770(3) 0.109(5) Uiso 1 1 d G . G 6
C42 C 0.19978(15) 0.8091(6) 0.98654(17) 0.089(4) Uiso 1 1 d G . G 6
C43 C 0.14127(7) 0.9995(3) 0.88740(9) 0.0264(13) Uiso 1 1 d G . H 6
C44 C 0.16253(8) 0.9464(3) 0.88506(14) 0.0403(16) Uiso 1 1 d G . H 6
C45 C 0.14860(13) 0.8966(4) 0.84304(17) 0.055(2) Uiso 1 1 d G . H 6
C46 C 0.11341(13) 0.8998(4) 0.80336(14) 0.050(2) Uiso 1 1 d G . H 6
C47 C 0.09215(9) 0.9529(4) 0.80569(11) 0.055(2) Uiso 1 1 d G . H 6
C48 C 0.10608(7) 1.0028(3) 0.84771(11) 0.0467(18) Uiso 1 1 d G . H 6
C49A C 0.04489(13) 1.2812(5) 0.86858(18) 0.028(3) Uiso 0.5 1 d G P I 7
C50A C 0.05668(17) 1.3780(5) 0.8744(3) 0.037(3) Uiso 0.5 1 d G P I 7
C51A C 0.0345(3) 1.4585(5) 0.8574(4) 0.053(4) Uiso 0.5 1 d G P I 7
C52A C 0.0005(2) 1.4421(6) 0.8345(4) 0.053(4) Uiso 0.5 1 d G P I 7
C53A C -0.01130(16) 1.3453(7) 0.8286(4) 0.047(4) Uiso 0.5 1 d G P I 7
C54A C 0.01090(14) 1.2648(6) 0.8457(3) 0.033(3) Uiso 0.5 1 d G P I 7
C49B C 0.04709(16) 1.2679(6) 0.8492(2) 0.044(4) Uiso 0.5 1 d G P I 8
C50B C 0.0458(2) 1.3589(7) 0.8655(3) 0.047(4) Uiso 0.5 1 d G P I 8
C51B C 0.0258(3) 1.4364(6) 0.8332(4) 0.063(5) Uiso 0.5 1 d G P I 8
C52B C 0.0071(3) 1.4229(8) 0.7846(4) 0.069(5) Uiso 0.5 1 d G P I 8
C53B C 0.0085(3) 1.3319(9) 0.7683(2) 0.056(4) Uiso 0.5 1 d G P I 8
C54B C 0.0284(2) 1.2544(7) 0.8006(2) 0.052(4) Uiso 0.5 1 d G P I 8
C55A C 0.05426(12) 1.3651(5) 0.97412(18) 0.024(3) Uiso 0.5 1 d G P J 9
C56A C 0.03409(18) 1.3021(5) 0.9753(3) 0.026(3) Uiso 0.5 1 d G P J 9
C57A C 0.00322(19) 1.3364(7) 0.9596(4) 0.037(3) Uiso 0.5 1 d G P J 9
C58A C -0.0075(2) 1.4337(8) 0.9427(4) 0.062(5) Uiso 0.5 1 d G P J 9
C59A C 0.0127(2) 1.4967(6) 0.9416(4) 0.059(5) Uiso 0.5 1 d G P J 9
C60A C 0.0435(2) 1.4624(5) 0.9573(3) 0.041(3) Uiso 0.5 1 d G P J 9
C55B C 0.05190(18) 1.3521(7) 0.9811(2) 0.044(4) Uiso 0.5 1 d G P J 10
C56B C 0.0327(3) 1.2855(7) 0.9828(4) 0.049(4) Uiso 0.5 1 d G P J 10
C57B C 0.0068(3) 1.3209(11) 0.9800(5) 0.070(5) Uiso 0.5 1 d G P J 10
C58B C 0.0002(3) 1.4228(12) 0.9756(6) 0.107(9) Uiso 0.5 1 d G P J 10
C59B C 0.0194(4) 1.4894(8) 0.9739(6) 0.092(7) Uiso 0.5 1 d G P J 10
C60B C 0.0453(3) 1.4540(7) 0.9767(5) 0.065(5) Uiso 0.5 1 d G P J 10
C61 C 0.26488(7) 1.2371(3) 1.12497(10) 0.0350(15) Uiso 1 1 d G . K 10
C62 C 0.27363(11) 1.3126(3) 1.10988(13) 0.0413(17) Uiso 1 1 d G . K 10
C63 C 0.29784(14) 1.3841(4) 1.1425(2) 0.061(2) Uiso 1 1 d G . K 10
C64 C 0.31331(14) 1.3800(4) 1.19014(18) 0.066(3) Uiso 1 1 d G . K 10
C65 C 0.30456(13) 1.3045(4) 1.20523(12) 0.063(2) Uiso 1 1 d G . K 10
C66 C 0.28035(11) 1.2331(3) 1.17264(12) 0.0440(18) Uiso 1 1 d G . K 10
C67A C 0.31583(13) 0.9213(5) 1.18512(19) 0.035(3) Uiso 0.5 1 d G P L 11
C68A C 0.31383(19) 0.9708(7) 1.1512(2) 0.034(3) Uiso 0.5 1 d G P L 11
C69A C 0.3408(3) 0.9642(8) 1.1531(3) 0.049(4) Uiso 0.5 1 d G P L 11
C70A C 0.3697(2) 0.9081(9) 1.1889(4) 0.061(5) Uiso 0.5 1 d G P L 11
C71A C 0.37174(18) 0.8586(8) 1.2229(4) 0.056(4) Uiso 0.5 1 d G P L 11
C72A C 0.34479(17) 0.8652(7) 1.2210(2) 0.031(3) Uiso 0.5 1 d G P L 11
C67B C 0.31349(15) 0.9334(6) 1.1715(2) 0.038(3) Uiso 0.5 1 d G P L 12
C68B C 0.3068(2) 0.9843(7) 1.1340(3) 0.040(3) Uiso 0.5 1 d G P L 12
C69B C 0.3270(3) 0.9669(9) 1.1238(4) 0.058(4) Uiso 0.5 1 d G P L 12
C70B C 0.3538(3) 0.8987(10) 1.1510(5) 0.069(5) Uiso 0.5 1 d G P L 12
C71B C 0.3606(2) 0.8478(9) 1.1886(4) 0.066(5) Uiso 0.5 1 d G P L 12
C72B C 0.3404(2) 0.8652(7) 1.1988(3) 0.045(4) Uiso 0.5 1 d G P L 12
C73 C 0.19054(6) 1.3768(2) 0.98837(8) 0.0232(12) Uiso 1 1 d G . M 12
C74 C 0.20193(9) 1.4720(2) 1.00818(14) 0.0353(15) Uiso 1 1 d G . M 12
C75 C 0.22790(11) 1.5171(3) 1.01361(19) 0.0456(18) Uiso 1 1 d G . M 12
C76 C 0.24249(11) 1.4671(3) 0.99922(19) 0.0435(18) Uiso 1 1 d G . M 12
C77 C 0.23111(10) 1.3720(3) 0.97941(17) 0.0386(16) Uiso 1 1 d G . M 12
C78 C 0.20513(9) 1.3269(3) 0.97398(13) 0.0303(14) Uiso 1 1 d G . M 12
C79 C 0.19208(8) 1.4374(3) 1.10121(10) 0.0335(15) Uiso 1 1 d G . N 12
C80 C 0.16551(8) 1.5066(4) 1.07766(17) 0.051(2) Uiso 1 1 d G . N 12
C81 C 0.17171(14) 1.6064(3) 1.0757(2) 0.073(3) Uiso 1 1 d G . N 12
C82 C 0.20448(17) 1.6370(3) 1.0973(2) 0.069(3) Uiso 1 1 d G . N 12
C83 C 0.23104(12) 1.5678(4) 1.1208(2) 0.062(2) Uiso 1 1 d G . N 12
C84 C 0.22484(8) 1.4680(4) 1.12280(17) 0.0469(19) Uiso 1 1 d G . N 12
C85 C 0.0931(3) 1.3301(11) 0.8308(4) 0.094(4) Uiso 1 1 d . . O 12
C86 C 0.0910(3) 1.3829(11) 0.7963(4) 0.099(4) Uiso 1 1 d . . O 12
C87 C 0.10990(16) 1.3509(6) 0.7856(2) 0.0455(18) Uiso 1 1 d . . O 12
C88 C 0.13709(14) 1.2884(5) 0.8181(2) 0.0357(15) Uiso 1 1 d . . O 12
C89 C 0.14065(14) 1.2466(5) 0.85485(19) 0.0347(15) Uiso 1 1 d . . O 12
C90 C 0.09368(19) 1.3743(7) 1.0984(3) 0.058(2) Uiso 1 1 d . . P 12
C91 C 0.0875(2) 1.4204(8) 1.1247(3) 0.066(3) Uiso 1 1 d . . P 12
C92 C 0.11306(15) 1.4771(6) 1.1645(2) 0.0404(17) Uiso 1 1 d . . P 12
C93 C 0.14440(15) 1.4816(6) 1.1789(2) 0.0382(16) Uiso 1 1 d . . P 12
C94 C 0.14862(15) 1.4338(6) 1.1502(2) 0.0382(16) Uiso 1 1 d . . P 12
C95 C 0.10679(18) 1.5207(7) 1.1935(2) 0.051(2) Uiso 1 1 d . . P 12
C96 C 0.10450(19) 1.4017(7) 0.7467(3) 0.056(2) Uiso 1 1 d . . O 12

loop_
_atom_site_aniso_label
_atom_site_aniso_U_11
_atom_site_aniso_U_22
_atom_site_aniso_U_33
_atom_site_aniso_U_23
_atom_site_aniso_U_13
_atom_site_aniso_U_12
Zn1 0.0484(3) 0.0306(4) 0.0700(3) -0.0069(3) 0.04439(19) -0.0103(3)
Zn2 0.0412(2) 0.0251(3) 0.02771(19) 0.0033(2) 0.02678(13) 0.0010(2)
Zn3 0.0320(2) 0.0212(3) 0.0254(2) 0.0005(2) 0.01906(14) -0.0011(2)
Zn4 0.0305(2) 0.0305(4) 0.02511(19) -0.0019(2) 0.02115(13) -0.0026(2)
Zn5 0.0556(2) 0.0478(5) 0.0761(3) 0.0357(3) 0.05583(16) 0.0274(3)
Zn6 0.02589(18) 0.0211(3) 0.02148(17) -0.0004(2) 0.01768(12) -0.0010(2)
Zn7 0.03009(19) 0.0260(3) 0.02170(18) -0.0004(2) 0.01964(12) -0.0027(2)
Zn8 0.0347(2) 0.0320(4) 0.02438(18) -0.0005(2) 0.02276(13) 0.0030(2)
S1 0.0501(11) 0.0442(13) 0.221(3) 0.0300(17) 0.0504(13) -0.0114(10)
S2 0.0379(5) 0.0275(8) 0.0476(6) -0.0127(6) 0.0283(4) -0.0081(6)
S3 0.0399(5) 0.0367(9) 0.0492(5) -0.0047(6) 0.0360(3) -0.0076(6)
S4 0.0538(6) 0.0283(9) 0.0593(7) 0.0045(6) 0.0392(4) -0.0064(6)
S5 0.0462(5) 0.0369(9) 0.0347(4) 0.0045(5) 0.0339(3) 0.0049(6)
S6 0.0389(5) 0.0326(8) 0.0379(5) 0.0106(5) 0.0299(3) 0.0084(5)
S7 0.0823(11) 0.0844(18) 0.0767(11) 0.0311(11) 0.0511(7) 0.0184(12)
S8 0.0308(4) 0.0251(7) 0.0237(4) -0.0042(5) 0.0197(3) -0.0033(5)
S9 0.0272(4) 0.0425(9) 0.0215(4) -0.0008(5) 0.0167(3) -0.0014(5)
S10 0.0399(5) 0.0307(8) 0.0263(4) 0.0015(5) 0.0231(3) 0.0037(6)
S11 0.0342(4) 0.0304(8) 0.0345(4) 0.0077(5) 0.0279(3) 0.0059(5)
S12 0.0556(7) 0.0594(12) 0.0485(7) 0.0180(8) 0.0335(5) 0.0229(8)
S13 0.0276(4) 0.0204(7) 0.0239(4) 0.0011(4) 0.0195(3) -0.0009(4)
S14 0.0334(4) 0.0240(7) 0.0238(4) -0.0014(4) 0.0216(3) 0.0006(5)
S15 0.0305(4) 0.0207(7) 0.0213(4) -0.0003(4) 0.0191(3) -0.0036(5)
S16 0.0422(5) 0.0386(9) 0.0321(4) -0.0093(5) 0.0304(3) -0.0050(6)
N1 0.0411(16) 0.034(3) 0.0297(14) 0.0045(17) 0.0286(10) 0.0043(19)
N2 0.0382(17) 0.042(3) 0.0273(15) -0.0069(19) 0.0239(10) 0.001(2)
N3 0.104(2) 0.207(7) 0.137(2) -0.142(3) 0.1129(13) -0.111(3)
N4 0.110(2) 0.194(7) 0.134(2) 0.135(3) 0.1119(15) 0.105(4)

loop_
_atom_type_symbol
_atom_type_description
_atom_type_scat_dispersion_real
_atom_type_scat_dispersion_imag
_atom_type_scat_source
C C 0.0033 0.0016 'International Tables Vol C Tables 4.2.6.8 and 6.1.1.4'
H H 0.0000 0.0000 'International Tables Vol C Tables 4.2.6.8 and 6.1.1.4'
N N 0.0061 0.0033 'International Tables Vol C Tables 4.2.6.8 and 6.1.1.4'
S S 0.1246 0.1234 'International Tables Vol C Tables 4.2.6.8 and 6.1.1.4'
Zn Zn 0.2839 1.4301 'International Tables Vol C Tables 4.2.6.8 and 6.1.1.4'

loop_
_geom_angle_atom_site_label_1
_geom_angle_atom_site_label_2
_geom_angle_atom_site_label_3
_geom_angle
_geom_angle_site_symmetry_1
_geom_angle_site_symmetry_3
S1 Zn1 S2 112.05(16) . .
S1 Zn1 S3 116.00(10) . .
S2 Zn1 S3 105.74(7) . .
S1 Zn1 S4 111.86(12) . .
S2 Zn1 S4 104.17(7) . .
S3 Zn1 S4 106.13(7) . .
S6 Zn2 S4 119.39(7) . .
S6 Zn2 S15 105.91(6) . .
S4 Zn2 S15 102.63(7) . .
S6 Zn2 S5 109.15(6) . .
S4 Zn2 S5 115.10(8) . .
S15 Zn2 S5 102.55(6) . .
S2 Zn3 S7 119.69(10) . .
S2 Zn3 S15 103.42(7) . .
S7 Zn3 S15 99.71(9) . .
S2 Zn3 S8 113.42(6) . .
S7 Zn3 S8 114.43(10) . .
S15 Zn3 S8 102.65(6) . .
S3 Zn4 S15 105.69(6) . .
S3 Zn4 S9 113.97(6) . .
S15 Zn4 S9 104.51(6) . .
S3 Zn4 S10 118.35(7) . .
S15 Zn4 S10 102.67(5) . .
S9 Zn4 S10 109.93(7) . .
S12 Zn5 S6 102.14(8) . .
S12 Zn5 S11 122.68(8) . .
S6 Zn5 S11 109.74(7) . .
S12 Zn5 S7 115.90(10) . .
S6 Zn5 S7 105.53(10) . .
S11 Zn5 S7 99.92(8) . .
S15 Zn6 S11 106.45(6) . .
S15 Zn6 S13 103.36(5) . .
S11 Zn6 S13 115.85(6) . .
S15 Zn6 S14 106.94(6) . .
S11 Zn6 S14 111.33(5) . .
S13 Zn6 S14 112.03(6) . .
N1 Zn7 S8 104.62(16) . .
N1 Zn7 S13 109.80(16) . .
S8 Zn7 S13 110.63(5) . .
N1 Zn7 S9 108.07(13) . .
S8 Zn7 S9 112.93(6) . .
S13 Zn7 S9 110.56(6) . .
N2 Zn8 S10 112.56(13) . .
N2 Zn8 S14 109.34(15) . .
S10 Zn8 S14 109.01(7) . .
N2 Zn8 S5 101.26(19) . .
S10 Zn8 S5 109.71(6) . .
S14 Zn8 S5 114.86(6) . .
C1 S1 Zn1 104.5(3) . .
C7A S2 Zn3 110.0(2) . .
C7B S2 Zn3 100.2(2) . .
C7A S2 Zn1 106.2(3) . .
C7B S2 Zn1 105.4(3) . .
Zn3 S2 Zn1 107.63(7) . .
C13 S3 Zn4 105.3(3) . .
C13 S3 Zn1 107.7(2) . .
Zn4 S3 Zn1 106.48(8) . .
C19 S4 Zn2 114.5(2) . .
C19 S4 Zn1 107.74(16) . .
Zn2 S4 Zn1 107.75(7) . .
C25 S5 Zn8 106.21(15) . .
C25 S5 Zn2 107.32(15) . .
Zn8 S5 Zn2 101.93(7) . .
C31 S6 Zn2 105.74(12) . .
C31 S6 Zn5 103.09(15) . .
Zn2 S6 Zn5 105.07(7) . .
C37 S7 Zn3 105.6(2) . .
C37 S7 Zn5 112.2(2) . .
Zn3 S7 Zn5 111.65(13) . .
C43 S8 Zn7 105.95(11) . .
C43 S8 Zn3 105.76(14) . .
Zn7 S8 Zn3 101.89(7) . .
C49B S9 Zn7 103.1(3) . .
C49A S9 Zn7 114.2(2) . .
C49B S9 Zn4 121.3(3) . .
C49A S9 Zn4 94.2(2) . .
Zn7 S9 Zn4 101.84(5) . .
C55A S10 Zn8 109.5(2) . .
C55B S10 Zn8 100.2(2) . .
C55A S10 Zn4 112.2(2) . .
C55B S10 Zn4 108.9(3) . .
Zn8 S10 Zn4 101.06(6) . .
C61 S11 Zn6 103.47(14) . .
C61 S11 Zn5 109.11(13) . .
Zn6 S11 Zn5 103.85(7) . .
C67A S12 Zn5 116.6(2) . .
C67B S12 Zn5 104.0(2) . .
C73 S13 Zn7 108.39(12) . .
C73 S13 Zn6 105.55(9) . .
Zn7 S13 Zn6 102.47(6) . .
C79 S14 Zn8 107.84(13) . .
C79 S14 Zn6 104.94(15) . .
Zn8 S14 Zn6 100.12(5) . .
Zn6 S15 Zn4 110.61(6) . .
Zn6 S15 Zn2 108.97(5) . .
Zn4 S15 Zn2 107.78(7) . .
Zn6 S15 Zn3 110.86(7) . .
Zn4 S15 Zn3 109.86(5) . .
Zn2 S15 Zn3 108.67(6) . .
C95 S16 C96 86.7(4) . 6_586
C89 N1 C85 118.8(8) . .
C89 N1 Zn7 122.8(4) . .
C85 N1 Zn7 118.3(7) . .
C90 N2 C94 118.4(7) . .
C90 N2 Zn8 116.0(5) . .
C94 N2 Zn8 124.5(5) . .
C95 N3 N4 113.7(7) . 6_586
C96 N4 N3 112.0(8) . 6_585
C2 C1 C6 120.0 . .
C2 C1 S1 120.9(5) . .
C6 C1 S1 119.1(5) . .
C1 C2 C3 120.0 . .
C4 C3 C2 120.0 . .
C5 C4 C3 120.0 . .
C4 C5 C6 120.0 . .
C5 C6 C1 120.0 . .
C8A C7A C12A 120.0 . .
C8A C7A S2 117.3(4) . .
C12A C7A S2 122.4(4) . .
C7A C8A C9A 120.0 . .
C10A C9A C8A 120.0 . .
C11A C10A C9A 120.0 . .
C12A C11A C10A 120.0 . .
C11A C12A C7A 120.0 . .
C8B C7B C12B 120.0 . .
C8B C7B S2 126.2(5) . .
C12B C7B S2 113.5(5) . .
C9B C8B C7B 120.0 . .
C8B C9B C10B 120.0 . .
C11B C10B C9B 120.0 . .
C10B C11B C12B 120.0 . .
C11B C12B C7B 120.0 . .
C14 C13 C18 120.0 . .
C14 C13 S3 118.6(4) . .
C18 C13 S3 121.1(4) . .
C13 C14 C15 120.0 . .
C16 C15 C14 120.0 . .
C17 C16 C15 120.0 . .
C16 C17 C18 120.0 . .
C17 C18 C13 120.0 . .
C20 C19 C24 120.0 . .
C20 C19 S4 120.4(3) . .
C24 C19 S4 119.6(3) . .
C19 C20 C21 120.0 . .
C22 C21 C20 120.0 . .
C23 C22 C21 120.0 . .
C22 C23 C24 120.0 . .
C23 C24 C19 120.0 . .
C26 C25 C30 120.0 . .
C26 C25 S5 122.3(2) . .
C30 C25 S5 117.6(2) . .
C27 C26 C25 120.0 . .
C26 C27 C28 120.0 . .
C29 C28 C27 120.0 . .
C30 C29 C28 120.0 . .
C29 C30 C25 120.0 . .
C32 C31 C36 120.0 . .
C32 C31 S6 118.4(2) . .
C36 C31 S6 121.5(2) . .
C31 C32 C33 120.0 . .
C34 C33 C32 120.0 . .
C33 C34 C35 120.0 . .
C36 C35 C34 120.0 . .
C35 C36 C31 120.0 . .
C38 C37 C42 120.0 . .
C38 C37 S7 115.3(3) . .
C42 C37 S7 124.6(3) . .
C39 C38 C37 120.0 . .
C38 C39 C40 120.0 . .
C38 C39 C41 158.9(7) . 7_567
C40 C39 C41 39.6(7) . 7_567
C40 C40 C41 76.4(10) 7_567 7_567
C40 C40 C41 65.5(13) 7_567 .
C41 C40 C41 141.9(12) 7_567 .
C40 C40 C39 168.4(17) 7_567 .
C41 C40 C39 97.5(12) 7_567 .
C41 C40 C39 120.0 . .
C40 C41 C42 156.5(9) 7_567 .
C40 C41 C40 38.1(9) 7_567 .
C42 C41 C40 120.0 . .
C40 C41 C39 42.9(4) 7_567 7_567
C42 C41 C39 158.9(9) . 7_567
C40 C41 C39 80.6(9) . 7_567
C41 C42 C37 120.0 . .
C44 C43 C48 120.0 . .
C44 C43 S8 118.25(19) . .
C48 C43 S8 121.71(18) . .
C45 C44 C43 120.0 . .
C44 C45 C46 120.0 . .
C47 C46 C45 120.0 . .
C46 C47 C48 120.0 . .
C47 C48 C43 120.0 . .
C50A C49A C54A 120.0 . .
C50A C49A S9 122.0(3) . .
C54A C49A S9 118.0(3) . .
C49A C50A C51A 120.0 . .
C52A C51A C50A 120.0 . .
C53A C52A C51A 120.0 . .
C52A C53A C54A 120.0 . .
C53A C54A C49A 120.0 . .
C50B C49B C54B 120.0 . .
C50B C49B S9 119.7(4) . .
C54B C49B S9 120.3(4) . .
C49B C50B C51B 120.0 . .
C52B C51B C50B 120.0 . .
C51B C52B C53B 120.0 . .
C51B C52B C53B 148.6(3) . 2_556
C53B C52B C53B 28.8(4) . 2_556
C53B C53B C52B 110.0(8) 2_556 .
C53B C53B C54B 129.6(5) 2_556 .
C52B C53B C54B 120.0 . .
C53B C53B C52B 41.1(5) 2_556 2_556
C52B C53B C52B 78.6(5) . 2_556
C54B C53B C52B 153.1(12) . 2_556
C53B C54B C49B 120.0 . .
C56A C55A C60A 120.0 . .
C56A C55A S10 119.3(4) . .
C60A C55A S10 120.7(4) . .
C57A C56A C55A 120.0 . .
C58A C57A C56A 120.0 . .
C59A C58A C57A 120.0 . .
C58A C59A C60A 120.0 . .
C59A C60A C55A 120.0 . .
C56B C55B C60B 120.0 . .
C56B C55B S10 126.3(5) . .
C60B C55B S10 113.2(5) . .
C55B C56B C57B 120.0 . .
C58B C57B C56B 120.0 . .
C57B C58B C59B 120.0 . .
C60B C59B C58B 120.0 . .
C59B C60B C55B 120.0 . .
C62 C61 C66 120.0 . .
C62 C61 S11 118.1(2) . .
C66 C61 S11 121.9(2) . .
C63 C62 C61 120.0 . .
C64 C63 C62 120.0 . .
C63 C64 C65 120.0 . .
C66 C65 C64 120.0 . .
C65 C66 C61 120.0 . .
C68A C67A C72A 120.0 . .
C68A C67A S12 120.5(4) . .
C72A C67A S12 119.1(4) . .
C67A C68A C69A 120.0 . .
C70A C69A C68A 120.0 . .
C69A C70A C71A 120.0 . .
C70A C71A C72A 120.0 . .
C71A C72A C67A 120.0 . .
C68B C67B C72B 120.0 . .
C68B C67B S12 125.8(4) . .
C72B C67B S12 114.1(4) . .
C67B C68B C69B 120.0 . .
C68B C69B C70B 120.0 . .
C69B C70B C71B 120.0 . .
C72B C71B C70B 120.0 . .
C71B C72B C67B 120.0 . .
C74 C73 C78 120.0 . .
C74 C73 S13 117.25(17) . .
C78 C73 S13 122.69(17) . .
C75 C74 C73 120.0 . .
C76 C75 C74 120.0 . .
C75 C76 C77 120.0 . .
C78 C77 C76 120.0 . .
C77 C78 C73 120.0 . .
C80 C79 C84 120.0 . .
C80 C79 S14 122.5(2) . .
C84 C79 S14 117.5(2) . .
C79 C80 C81 120.0 . .
C82 C81 C80 120.0 . .
C81 C82 C83 120.0 . .
C84 C83 C82 120.0 . .
C83 C84 C79 120.0 . .
N1 C85 C86 119.1(12) . .
C87 C86 C85 120.0(12) . .
C88 C87 C86 117.0(8) . .
C88 C87 C96 123.6(8) . .
C86 C87 C96 118.1(8) . .
C87 C88 C89 119.2(7) . .
N1 C89 C88 123.6(6) . .
N2 C90 C91 121.9(7) . .
C92 C91 C90 119.4(9) . .
C93 C92 C91 119.2(8) . .
C93 C92 C95 121.7(6) . .
C91 C92 C95 118.7(8) . .
C92 C93 C94 118.0(6) . .
N2 C94 C93 122.9(6) . .
N3 C95 C92 121.1(7) . .
N3 C95 S16 113.4(7) . .
C92 C95 S16 125.5(6) . .
N4 C96 C87 122.2(9) . .
N4 C96 S16 114.0(7) . 6_585
C87 C96 S16 123.5(6) . 6_585

loop_
_geom_bond_atom_site_label_1
_geom_bond_atom_site_label_2
_geom_bond_distance
_geom_bond_site_symmetry_2
Zn1 S1 2.257(3) .
Zn1 S2 2.375(2) .
Zn1 S3 2.394(2) .
Zn1 S4 2.4050(18) .
Zn2 S6 2.3243(14) .
Zn2 S4 2.325(2) .
Zn2 S15 2.3478(16) .
Zn2 S5 2.356(2) .
Zn3 S2 2.3182(16) .
Zn3 S7 2.339(2) .
Zn3 S15 2.3553(17) .
Zn3 S8 2.3763(18) .
Zn4 S3 2.316(2) .
Zn4 S15 2.3447(14) .
Zn4 S9 2.3497(17) .
Zn4 S10 2.3607(19) .
Zn5 S12 2.2567(19) .
Zn5 S6 2.369(2) .
Zn5 S11 2.3771(19) .
Zn5 S7 2.565(3) .
Zn6 S15 2.3282(15) .
Zn6 S11 2.3400(16) .
Zn6 S13 2.3502(14) .
Zn6 S14 2.3594(17) .
Zn7 N1 2.050(5) .
Zn7 S8 2.3404(16) .
Zn7 S13 2.3411(15) .
Zn7 S9 2.3432(17) .
Zn8 N2 2.046(6) .
Zn8 S10 2.3337(14) .
Zn8 S14 2.3341(16) .
Zn8 S5 2.338(2) .
S1 C1 1.639(10) .
S2 C7A 1.738(8) .
S2 C7B 1.852(9) .
S3 C13 1.717(5) .
S4 C19 1.722(7) .
S5 C25 1.810(4) .
S6 C31 1.788(4) .
S7 C37 1.731(8) .
S8 C43 1.792(3) .
S9 C49B 1.734(7) .
S9 C49A 1.826(6) .
S10 C55A 1.703(6) .
S10 C55B 1.894(9) .
S11 C61 1.786(3) .
S12 C67A 1.650(8) .
S12 C67B 1.914(9) .
S13 C73 1.791(3) .
S14 C79 1.784(4) .
S16 C95 1.708(8) .
S16 C96 1.717(10) 6_586
N1 C89 1.327(10) .
N1 C85 1.355(13) .
N2 C90 1.324(11) .
N2 C94 1.334(8) .
N3 C95 1.294(12) .
N3 N4 1.346(11) 6_586
N4 C96 1.294(11) .
N4 N3 1.346(11) 6_585
C1 C2 1.3900 .
C1 C6 1.3900 .
C2 C3 1.3900 .
C3 C4 1.3900 .
C4 C5 1.3900 .
C5 C6 1.3900 .
C7A C8A 1.3900 .
C7A C12A 1.3900 .
C8A C9A 1.3900 .
C9A C10A 1.3900 .
C10A C11A 1.3900 .
C11A C12A 1.3900 .
C7B C8B 1.3900 .
C7B C12B 1.3900 .
C8B C9B 1.3900 .
C9B C10B 1.3900 .
C10B C11B 1.3900 .
C11B C12B 1.3900 .
C13 C14 1.3900 .
C13 C18 1.3900 .
C14 C15 1.3900 .
C15 C16 1.3900 .
C16 C17 1.3900 .
C17 C18 1.3900 .
C19 C20 1.3900 .
C19 C24 1.3900 .
C20 C21 1.3900 .
C21 C22 1.3900 .
C22 C23 1.3900 .
C23 C24 1.3900 .
C25 C26 1.3900 .
C25 C30 1.3900 .
C26 C27 1.3900 .
C27 C28 1.3900 .
C28 C29 1.3900 .
C29 C30 1.3900 .
C31 C32 1.3900 .
C31 C36 1.3900 .
C32 C33 1.3900 .
C33 C34 1.3900 .
C34 C35 1.3900 .
C35 C36 1.3900 .
C37 C38 1.3900 .
C37 C42 1.3901 .
C38 C39 1.3900 .
C39 C40 1.3900 .
C39 C41 2.023(18) 7_567
C40 C40 0.882(18) 7_567
C40 C41 1.301(15) 7_567
C40 C41 1.3899 .
C41 C40 1.301(18) 7_567
C41 C42 1.3901 .
C41 C39 2.023(14) 7_567
C43 C44 1.3900 .
C43 C48 1.3900 .
C44 C45 1.3900 .
C45 C46 1.3900 .
C46 C47 1.3900 .
C47 C48 1.3900 .
C49A C50A 1.3900 .
C49A C54A 1.3900 .
C50A C51A 1.3900 .
C51A C52A 1.3899 .
C52A C53A 1.3900 .
C53A C54A 1.3899 .
C49B C50B 1.3900 .
C49B C54B 1.3900 .
C50B C51B 1.3900 .
C51B C52B 1.3900 .
C52B C53B 1.3900 .
C52B C53B 1.985(13) 2_556
C53B C53B 1.019(13) 2_556
C53B C54B 1.3900 .
C53B C52B 1.985(17) 2_556
C55A C56A 1.3900 .
C55A C60A 1.3900 .
C56A C57A 1.3899 .
C57A C58A 1.3900 .
C58A C59A 1.3900 .
C59A C60A 1.3900 .
C55B C56B 1.3900 .
C55B C60B 1.3900 .
C56B C57B 1.3900 .
C57B C58B 1.3900 .
C58B C59B 1.3900 .
C59B C60B 1.3901 .
C61 C62 1.3900 .
C61 C66 1.3900 .
C62 C63 1.3900 .
C63 C64 1.3900 .
C64 C65 1.3900 .
C65 C66 1.3900 .
C67A C68A 1.3900 .
C67A C72A 1.3900 .
C68A C69A 1.3900 .
C69A C70A 1.3900 .
C70A C71A 1.3900 .
C71A C72A 1.3900 .
C67B C68B 1.3900 .
C67B C72B 1.3900 .
C68B C69B 1.3900 .
C69B C70B 1.3900 .
C70B C71B 1.3900 .
C71B C72B 1.3900 .
C73 C74 1.3900 .
C73 C78 1.3900 .
C74 C75 1.3900 .
C75 C76 1.3900 .
C76 C77 1.3900 .
C77 C78 1.3900 .
C79 C80 1.3900 .
C79 C84 1.3900 .
C80 C81 1.3900 .
C81 C82 1.3900 .
C82 C83 1.3900 .
C83 C84 1.3900 .
C85 C86 1.42(2) .
C86 C87 1.387(18) .
C87 C88 1.372(9) .
C87 C96 1.465(12) .
C88 C89 1.392(10) .
C90 C91 1.395(15) .
C91 C92 1.381(10) .
C92 C93 1.358(10) .
C92 C95 1.474(13) .
C93 C94 1.410(11) .
C96 S16 1.717(10) 6_585
